data_1550842
loop_
_publ_author_name
'Ude, Ziga'
'Kavanagh, Kevin'
'Twamley, Brendan'
'Pour, Milan'
'Gathergood, Nicholas'
'Kellett, Andrew'
'Marmion, Celine J.'

_publ_section_title
;
 A new class of prophylactic metallo-antibiotic possessing potent
 anti-cancer and anti-microbial properties.
;
_journal_issue 24
_journal_name_full 'Dalton transactions (Cambridge, England : 2003)'
_journal_page_first 8578
_journal_page_last 8593
_journal_paper_doi 10.1039/c9dt00250b
_journal_volume 48
_journal_year 2019
_chemical_absolute_configuration ad
_chemical_formula_moiety 'C39 H43 Cl Cu F N5 O4, H2 O, C H4 O'
_chemical_formula_sum 'C40 H49 Cl Cu F N5 O6'
_chemical_formula_weight 813.83
_space_group_crystal_system orthorhombic
_space_group_IT_number 19
_space_group_name_Hall 'P 2ac 2ab'
_space_group_name_H-M_alt 'P 21 21 21'
_symmetry_space_group_name_Hall 'P 2ac 2ab'
_symmetry_space_group_name_H-M 'P 21 21 21'
_atom_sites_solution_hydrogens mixed
_atom_sites_solution_primary direct
_audit_creation_date 2018-02-21
_audit_creation_method
;
Olex2 1.2
(compiled 2017.08.10 svn.r3458 for OlexSys, GUI svn.r5381)
;
_audit_update_record
;
2018-02-21 deposited with the CCDC.    2019-03-26 downloaded from the CCDC.
;
_cell_angle_alpha 90
_cell_angle_beta 90
_cell_angle_gamma 90
_cell_formula_units_Z 4
_cell_length_a 8.3938(4)
_cell_length_b 17.8033(9)
_cell_length_c 25.5129(11)
_cell_measurement_reflns_used 9907
_cell_measurement_temperature 100(2)
_cell_measurement_theta_max 25.35
_cell_measurement_theta_min 2.55
_cell_volume 3812.6(3)
_computing_cell_refinement 'SAINT v8.37A (Bruker, 2015)'
_computing_data_collection 'APEX 3 (Bruker, 2016) '
_computing_data_reduction 'SAINT V8.35A (Bruker, 2016)'
_computing_molecular_graphics 'Olex2 (Dolomanov et al., 2009)'
_computing_publication_material 'Olex2 (Dolomanov et al., 2009)'
_computing_structure_refinement 'XL (Sheldrick, 2008)'
_computing_structure_solution 'XT (Sheldrick, 2015)'
_diffrn_ambient_temperature 100(2)
_diffrn_detector 'CMOS area detector'
_diffrn_detector_area_resol_mean 5.12
_diffrn_detector_type 'Bruker PHOTON 50'
_diffrn_measured_fraction_theta_full 0.999
_diffrn_measured_fraction_theta_max 0.996
_diffrn_measurement_device 'three-circle diffractometer'
_diffrn_measurement_device_type 'Bruker D8 Quest ECO'
_diffrn_measurement_method '\w and \f scans'
_diffrn_radiation_collimation '0.5 mm double-pinhole'
_diffrn_radiation_detector 'Bruker PHOTON 50'
_diffrn_radiation_monochromator graphite
_diffrn_radiation_probe x-ray
_diffrn_radiation_type MoK\a
_diffrn_radiation_wavelength 0.71073
_diffrn_reflns_av_R_equivalents 0.0894
_diffrn_reflns_av_unetI/netI 0.0659
_diffrn_reflns_Laue_measured_fraction_full 0.999
_diffrn_reflns_Laue_measured_fraction_max 0.996
_diffrn_reflns_limit_h_max 9
_diffrn_reflns_limit_h_min -10
_diffrn_reflns_limit_k_max 21
_diffrn_reflns_limit_k_min -21
_diffrn_reflns_limit_l_max 30
_diffrn_reflns_limit_l_min -30
_diffrn_reflns_number 35747
_diffrn_reflns_point_group_measured_fraction_full 0.999
_diffrn_reflns_point_group_measured_fraction_max 0.997
_diffrn_reflns_theta_full 25.242
_diffrn_reflns_theta_max 25.448
_diffrn_reflns_theta_min 2.423
_diffrn_source 'sealed X-ray tube'
_diffrn_source_type 'Siemens, KFF Mo 2K -90 C'
_exptl_absorpt_coefficient_mu 0.702
_exptl_absorpt_correction_T_max 0.7452
_exptl_absorpt_correction_T_min 0.6830
_exptl_absorpt_correction_type multi-scan
_exptl_absorpt_process_details
'SADABS-2014/5 (Bruker,2014/5) was used for absorption correction. wR2(int) was 0.0808 before and 0.0708 after correction. The Ratio of minimum to maximum transmission is 0.9165. The \l/2 correction factor is 0.00150.'
_exptl_crystal_colour colourless
_exptl_crystal_colour_primary colourless
_exptl_crystal_density_diffrn 1.418
_exptl_crystal_density_method 'not measured'
_exptl_crystal_description block
_exptl_crystal_F_000 1708
_exptl_crystal_size_max 0.21
_exptl_crystal_size_mid 0.08
_exptl_crystal_size_min 0.06
_refine_diff_density_max 0.516
_refine_diff_density_min -0.374
_refine_diff_density_rms 0.072
_refine_ls_abs_structure_details
;
 Refined as an inversion twin.
;
_refine_ls_abs_structure_Flack 0.100(18)
_refine_ls_extinction_method none
_refine_ls_goodness_of_fit_ref 1.049
_refine_ls_hydrogen_treatment constr
_refine_ls_matrix_type full
_refine_ls_number_parameters 502
_refine_ls_number_reflns 7031
_refine_ls_number_restraints 18
_refine_ls_restrained_S_all 1.049
_refine_ls_R_factor_all 0.0593
_refine_ls_R_factor_gt 0.0442
_refine_ls_shift/su_max 0.001
_refine_ls_shift/su_mean 0.000
_refine_ls_structure_factor_coef Fsqd
_refine_ls_weighting_details 'w=1/[\s^2^(Fo^2^)+(0.0330P)^2^+2.0397P] where P=(Fo^2^+2Fc^2^)/3'
_refine_ls_weighting_scheme calc
_refine_ls_wR_factor_gt 0.0862
_refine_ls_wR_factor_ref 0.0920
_reflns_Friedel_coverage 0.773
_reflns_Friedel_fraction_full 1.000
_reflns_Friedel_fraction_max 0.997
_reflns_number_gt 5995
_reflns_number_total 7031
_reflns_threshold_expression 'I > 2\s(I)'
_cod_data_source_file c9dt00250b2.cif
_cod_data_source_block tcd401
_cod_depositor_comments 'Adding full bibliography for 1550842.cif.'
_cod_database_code 1550842
_shelx_shelxl_version_number 2014/7
_shelx_space_group_comment
;
The symmetry employed for this shelxl refinement is uniquely defined
by the following loop, which should always be used as a source of
symmetry information in preference to the above space-group names.
They are only intended as comments.
;
_shelx_estimated_absorpt_t_max 0.959
_shelx_estimated_absorpt_t_min 0.867
_olex2_refinement_description
;
1. Twinned data refinement
 Scales: 0.900(18)
 0.100(18)
2. Fixed Uiso
 At 1.2 times of:
  All C(H) groups, All C(H,H) groups, All C(H,H,H,H) groups
 At 1.5 times of:
  All C(H,H,H) groups, All O(H) groups, All O(H,H) groups
3. Restrained distances
 C46A-C47A \\sim C47A-C48A \\sim C48A-C49A
 with sigma of 0.005
 C46-C47 \\sim C47-C48 \\sim C48-C49
 with sigma of 0.005
4. Uiso/Uaniso restraints and constraints
Uanis(C49) \\sim Ueq, Uanis(C49A) \\sim Ueq: with sigma of 0.005 and sigma for
terminal atoms of 0.01
Uanis(C46) = Uanis(C47) = Uanis(C48) = Uanis(C46A) = Uanis(C47A) = Uanis(C48A)
5. Others
 Sof(H44C)=Sof(H44D)=Sof(C46A)=Sof(H46C)=Sof(H46D)=Sof(C47A)=Sof(H47C)=
 Sof(H47D)=Sof(C48A)=Sof(H48C)=Sof(H48D)=Sof(C49A)=Sof(H49D)=Sof(H49E)=
 Sof(H49F)=1-FVAR(1)
 Sof(H44A)=Sof(H44B)=Sof(C46)=Sof(H46A)=Sof(H46B)=Sof(C47)=Sof(H47A)=Sof(H47B)=
 Sof(C48)=Sof(H48A)=Sof(H48B)=Sof(C49)=Sof(H49A)=Sof(H49B)=Sof(H49C)=FVAR(1)
6.a Free rotating group:
 O1S(H1SA,H1SB)
6.b Ternary CH refined with riding coordinates:
 C29(H29)
6.c Secondary CH2 refined with riding coordinates:
 C30(H30A,H30B), C31(H31A,H31B), C33(H33A,H33B), C34(H34A,H34B), C36(H36A,
 H36B), C37(H37A,H37B), C40(H40A,H40B), C41(H41A,H41B), C42(H42A,H42B),
 C43(H43A,H43B), C44(H44A,H44B), C44(H44C,H44D), C46(H46A,H46B), C47(H47A,H47B),
  C48(H48A,H48B), C46A(H46C,H46D), C47A(H47C,H47D), C48A(H48C,H48D)
6.d Aromatic/amide H refined with riding coordinates:
 C2(H2), C3(H3), C4(H4), C6(H6), C7(H7), C9(H9), C10(H10), C11(H11), C22(H22),
 C25(H25), C28(H28)
6.e Idealised Me refined as rotating group:
 C49(H49A,H49B,H49C), C49A(H49D,H49E,H49F), C2S(H2SA,H2SB,H2SC)
6.f Idealised tetrahedral OH refined as rotating group:
 O2S(H2S)
;
_olex2_exptl_crystal_mounting_method 'mounted in oil on a Mitegen microloop'
_olex2_submission_original_sample_id ZU41
_olex2_submission_special_instructions 'No special instructions were received'

loop_
_space_group_symop_operation_xyz
'x, y, z'
'x+1/2, -y+1/2, -z'
'-x, y+1/2, -z+1/2'
'-x+1/2, -y, z+1/2'

loop_
_atom_site_label
_atom_site_type_symbol
_atom_site_fract_x
_atom_site_fract_y
_atom_site_fract_z
_atom_site_U_iso_or_equiv
_atom_site_adp_type
_atom_site_occupancy
_atom_site_site_symmetry_order
_atom_site_calc_flag
_atom_site_refinement_flags_posn
_atom_site_refinement_flags_adp
_atom_site_refinement_flags_occupancy
_atom_site_disorder_assembly
_atom_site_disorder_group
Cu1 Cu 0.52654(7) 0.21797(3) 0.68968(2) 0.01437(15) Uani 1 1 d . . . . .
Cl1 Cl 0.45755(16) 0.25606(6) 0.78020(5) 0.0165(3) Uani 1 1 d . . . . .
F1 F 0.0647(3) 0.49388(15) 0.58660(12) 0.0218(7) Uani 1 1 d . . . . .
O15 O 0.7442(4) 0.24893(18) 0.68882(15) 0.0187(8) Uani 1 1 d . . . . .
O16 O 0.9406(4) 0.33218(19) 0.69432(15) 0.0232(8) Uani 1 1 d . . . . .
O20 O 0.4544(4) 0.30759(17) 0.65317(13) 0.0181(8) Uani 1 1 d . . . . .
O39 O 0.0984(5) 0.8222(2) 0.46408(13) 0.0224(9) Uani 1 1 d . . . . .
N1 N 0.5911(5) 0.1116(2) 0.70742(15) 0.0147(10) Uani 1 1 d . . . . .
N12 N 0.3208(5) 0.1655(2) 0.67198(16) 0.0137(9) Uani 1 1 d . . . . .
N27 N 0.6649(5) 0.5131(2) 0.67162(16) 0.0133(10) Uani 1 1 d . . . . .
N32 N 0.2012(5) 0.6342(2) 0.59429(15) 0.0135(9) Uani 1 1 d . . . . .
N35 N 0.1061(5) 0.7694(2) 0.54431(16) 0.0165(10) Uani 1 1 d . . . . .
C2 C 0.7271(7) 0.0873(3) 0.7281(2) 0.0164(12) Uani 1 1 d . . . . .
H2 H 0.8081 0.1226 0.7363 0.020 Uiso 1 1 calc R . . . .
C3 C 0.7543(7) 0.0111(3) 0.7382(2) 0.0160(12) Uani 1 1 d . . . . .
H3 H 0.8524 -0.0048 0.7531 0.019 Uiso 1 1 calc R . . . .
C4 C 0.6391(7) -0.0403(3) 0.7265(2) 0.0175(12) Uani 1 1 d . . . . .
H4 H 0.6576 -0.0922 0.7327 0.021 Uiso 1 1 calc R . . . .
C5 C 0.4933(6) -0.0167(3) 0.70536(17) 0.0154(12) Uani 1 1 d . . . . .
C6 C 0.3617(6) -0.0650(3) 0.6934(2) 0.0183(12) Uani 1 1 d . . . . .
H6 H 0.3732 -0.1177 0.6980 0.022 Uiso 1 1 calc R . . . .
C7 C 0.2227(7) -0.0376(3) 0.67577(19) 0.0180(12) Uani 1 1 d . . . . .
H7 H 0.1376 -0.0711 0.6684 0.022 Uiso 1 1 calc R . . . .
C8 C 0.2002(6) 0.0419(3) 0.66785(19) 0.0141(11) Uani 1 1 d . . . . .
C9 C 0.0569(6) 0.0752(3) 0.65165(18) 0.0174(12) Uani 1 1 d . . . . .
H9 H -0.0330 0.0450 0.6435 0.021 Uiso 1 1 calc R . . . .
C10 C 0.0481(7) 0.1521(3) 0.64773(18) 0.0185(11) Uani 1 1 d . . . . .
H10 H -0.0494 0.1756 0.6384 0.022 Uiso 1 1 calc R . . . .
C11 C 0.1827(6) 0.1951(3) 0.6576(2) 0.0187(12) Uani 1 1 d . . . . .
H11 H 0.1755 0.2481 0.6538 0.022 Uiso 1 1 calc R . . . .
C13 C 0.3297(6) 0.0900(3) 0.67742(18) 0.0128(11) Uani 1 1 d . . . . .
C14 C 0.4766(6) 0.0614(2) 0.69672(17) 0.0127(10) Uani 1 1 d . . . . .
C17 C 0.7996(6) 0.3159(3) 0.6873(2) 0.0180(11) Uani 1 1 d . . . . .
C18 C 0.6847(6) 0.3789(3) 0.67586(18) 0.0132(11) Uani 1 1 d . . . . .
C19 C 0.5274(7) 0.3703(2) 0.65780(17) 0.0124(10) Uani 1 1 d . . . . .
C21 C 0.4443(6) 0.4376(3) 0.64263(18) 0.0142(11) Uani 1 1 d . . . . .
C22 C 0.2907(7) 0.4350(3) 0.62101(19) 0.0155(12) Uani 1 1 d . . . . .
H22 H 0.2385 0.3880 0.6170 0.019 Uiso 1 1 calc R . . . .
C23 C 0.2166(6) 0.4985(3) 0.6059(2) 0.0136(11) Uani 1 1 d . . . . .
C24 C 0.2841(6) 0.5706(3) 0.6109(2) 0.0138(11) Uani 1 1 d . . . . .
C25 C 0.4337(6) 0.5743(3) 0.63448(19) 0.0147(12) Uani 1 1 d . . . . .
H25 H 0.4827 0.6217 0.6402 0.018 Uiso 1 1 calc R . . . .
C26 C 0.5117(6) 0.5088(2) 0.64977(17) 0.0110(10) Uani 1 1 d . . . . .
C28 C 0.7448(6) 0.4505(3) 0.68245(19) 0.0130(11) Uani 1 1 d . . . . .
H28 H 0.8502 0.4553 0.6956 0.016 Uiso 1 1 calc R . . . .
C29 C 0.7288(6) 0.5873(3) 0.6845(2) 0.0133(10) Uani 1 1 d . . . . .
H29 H 0.6666 0.6160 0.7113 0.016 Uiso 1 1 calc R . . . .
C30 C 0.9042(6) 0.6017(3) 0.6847(2) 0.0206(12) Uani 1 1 d . . . . .
H30A H 0.9756 0.5595 0.6755 0.025 Uiso 1 1 calc R . . . .
H30B H 0.9469 0.6366 0.7114 0.025 Uiso 1 1 calc R . . . .
C31 C 0.8018(7) 0.6340(3) 0.6420(2) 0.0189(12) Uani 1 1 d . . . . .
H31A H 0.7815 0.6888 0.6426 0.023 Uiso 1 1 calc R . . . .
H31B H 0.8103 0.6116 0.6066 0.023 Uiso 1 1 calc R . . . .
C33 C 0.1671(7) 0.6357(3) 0.5374(2) 0.0176(12) Uani 1 1 d . . . . .
H33A H 0.1224 0.5868 0.5264 0.021 Uiso 1 1 calc R . . . .
H33B H 0.2671 0.6442 0.5178 0.021 Uiso 1 1 calc R . . . .
C34 C 0.0500(7) 0.6976(3) 0.52517(19) 0.0168(11) Uani 1 1 d . . . . .
H34A H 0.0340 0.7005 0.4868 0.020 Uiso 1 1 calc R . . . .
H34B H -0.0540 0.6858 0.5415 0.020 Uiso 1 1 calc R . . . .
C36 C 0.1422(7) 0.7678(3) 0.60027(19) 0.0170(12) Uani 1 1 d . . . . .
H36A H 0.0434 0.7583 0.6204 0.020 Uiso 1 1 calc R . . . .
H36B H 0.1853 0.8171 0.6113 0.020 Uiso 1 1 calc R . . . .
C37 C 0.2624(6) 0.7071(3) 0.61171(19) 0.0155(11) Uani 1 1 d . . . . .
H37A H 0.3635 0.7183 0.5933 0.019 Uiso 1 1 calc R . . . .
H37B H 0.2843 0.7054 0.6498 0.019 Uiso 1 1 calc R . . . .
C38 C 0.1247(6) 0.8281(3) 0.5114(2) 0.0166(11) Uani 1 1 d . . . . .
C40 C 0.1743(7) 0.9031(3) 0.5352(2) 0.0207(13) Uani 1 1 d . . . . .
H40A H 0.0968 0.9174 0.5627 0.025 Uiso 1 1 calc R . . . .
H40B H 0.2798 0.8974 0.5520 0.025 Uiso 1 1 calc R . . . .
C41 C 0.1831(8) 0.9652(3) 0.4947(2) 0.0233(13) Uani 1 1 d . . . . .
H41A H 0.0836 0.9654 0.4738 0.028 Uiso 1 1 calc R . . . .
H41B H 0.2728 0.9550 0.4705 0.028 Uiso 1 1 calc R . . . .
C42 C 0.2061(8) 1.0420(3) 0.5197(2) 0.0261(14) Uani 1 1 d . . . . .
H42A H 0.1175 1.0513 0.5445 0.031 Uiso 1 1 calc R . . . .
H42B H 0.3064 1.0416 0.5401 0.031 Uiso 1 1 calc R . . . .
C43 C 0.2123(8) 1.1056(3) 0.4805(2) 0.0276(14) Uani 1 1 d . . . . .
H43A H 0.1164 1.1030 0.4579 0.033 Uiso 1 1 calc R . . . .
H43B H 0.3066 1.0985 0.4576 0.033 Uiso 1 1 calc R . . . .
C44 C 0.2210(8) 1.1834(3) 0.5051(2) 0.0306(15) Uani 1 1 d . . . . .
H44A H 0.1227 1.1900 0.5260 0.037 Uiso 0.515(8) 1 calc R . P A 1
H44B H 0.3108 1.1826 0.5302 0.037 Uiso 0.515(8) 1 calc R . P A 1
H44C H 0.3254 1.1909 0.5224 0.037 Uiso 0.485(8) 1 calc R . P A 2
H44D H 0.1358 1.1897 0.5315 0.037 Uiso 0.485(8) 1 calc R . P A 2
C46 C 0.240(2) 1.2512(8) 0.4732(5) 0.0279(15) Uani 0.515(8) 1 d D . P A 1
H46A H 0.1526 1.2523 0.4470 0.033 Uiso 0.515(8) 1 calc R . P A 1
H46B H 0.3413 1.2471 0.4536 0.033 Uiso 0.515(8) 1 calc R . P A 1
C47 C 0.2397(17) 1.3258(5) 0.5023(5) 0.0279(15) Uani 0.515(8) 1 d D . P A 1
H47A H 0.1339 1.3326 0.5188 0.033 Uiso 0.515(8) 1 calc R . P A 1
H47B H 0.3193 1.3230 0.5309 0.033 Uiso 0.515(8) 1 calc R . P A 1
C48 C 0.2755(14) 1.3948(6) 0.4694(4) 0.0279(15) Uani 0.515(8) 1 d D . P A 1
H48A H 0.2766 1.4394 0.4926 0.033 Uiso 0.515(8) 1 calc R . P A 1
H48B H 0.3835 1.3895 0.4542 0.033 Uiso 0.515(8) 1 calc R . P A 1
C49 C 0.1579(18) 1.4085(9) 0.4253(6) 0.047(4) Uani 0.515(8) 1 d D U P A 1
H49A H 0.1505 1.3634 0.4034 0.070 Uiso 0.515(8) 1 calc GR . P A 1
H49B H 0.1944 1.4509 0.4039 0.070 Uiso 0.515(8) 1 calc GR . P A 1
H49C H 0.0530 1.4200 0.4401 0.070 Uiso 0.515(8) 1 calc GR . P A 1
C46A C 0.199(2) 1.2420(8) 0.4583(6) 0.0279(15) Uani 0.485(8) 1 d D . P A 2
H46C H 0.2846 1.2349 0.4322 0.033 Uiso 0.485(8) 1 calc R . P A 2
H46D H 0.0955 1.2325 0.4406 0.033 Uiso 0.485(8) 1 calc R . P A 2
C47A C 0.2021(18) 1.3225(6) 0.4783(5) 0.0279(15) Uani 0.485(8) 1 d D . P A 2
H47C H 0.3093 1.3336 0.4926 0.033 Uiso 0.485(8) 1 calc R . P A 2
H47D H 0.1242 1.3279 0.5072 0.033 Uiso 0.485(8) 1 calc R . P A 2
C48A C 0.163(2) 1.3791(6) 0.4354(6) 0.0279(15) Uani 0.485(8) 1 d D . P A 2
H48C H 0.2394 1.3725 0.4062 0.033 Uiso 0.485(8) 1 calc R . P A 2
H48D H 0.0550 1.3685 0.4218 0.033 Uiso 0.485(8) 1 calc R . P A 2
C49A C 0.170(2) 1.4601(7) 0.4542(6) 0.045(4) Uani 0.485(8) 1 d D U P A 2
H49D H 0.1372 1.4936 0.4256 0.067 Uiso 0.485(8) 1 calc GR . P A 2
H49E H 0.2789 1.4723 0.4649 0.067 Uiso 0.485(8) 1 calc GR . P A 2
H49F H 0.0977 1.4666 0.4840 0.067 Uiso 0.485(8) 1 calc GR . P A 2
O1S O -0.0954(5) 0.7978(3) 0.71357(16) 0.0357(11) Uani 1 1 d . . . . .
H1SA H -0.1899 0.7796 0.7193 0.054 Uiso 1 1 d G . . . .
H1SB H -0.0380 0.7936 0.7418 0.054 Uiso 1 1 d G . . . .
O2S O 0.8632(6) 0.8990(2) 0.63290(17) 0.0355(11) Uani 1 1 d . . . . .
H2S H 0.8940 0.8707 0.6572 0.053 Uiso 1 1 calc GR . . . .
C2S C 0.7424(9) 0.8611(4) 0.6025(3) 0.0469(19) Uani 1 1 d . . . . .
H2SA H 0.6529 0.8478 0.6254 0.070 Uiso 1 1 calc GR . . . .
H2SB H 0.7874 0.8154 0.5870 0.070 Uiso 1 1 calc GR . . . .
H2SC H 0.7049 0.8945 0.5746 0.070 Uiso 1 1 calc GR . . . .

loop_
_atom_site_aniso_label
_atom_site_aniso_U_11
_atom_site_aniso_U_22
_atom_site_aniso_U_33
_atom_site_aniso_U_23
_atom_site_aniso_U_13
_atom_site_aniso_U_12
Cu1 0.0139(3) 0.0101(3) 0.0190(3) 0.0018(3) -0.0003(3) 0.0018(3)
Cl1 0.0195(7) 0.0116(5) 0.0184(6) -0.0011(4) 0.0000(6) 0.0004(5)
F1 0.0167(19) 0.0157(15) 0.0329(18) 0.0034(13) -0.0116(14) -0.0013(13)
O15 0.0186(19) 0.0126(17) 0.0248(19) 0.0042(17) 0.0047(18) 0.0027(15)
O16 0.014(2) 0.0192(18) 0.037(2) 0.0069(17) -0.0034(18) 0.0020(15)
O20 0.018(2) 0.0131(17) 0.0226(19) 0.0031(14) -0.0016(17) 0.0017(16)
O39 0.032(2) 0.024(2) 0.011(2) 0.0028(16) -0.0023(16) -0.0067(18)
N1 0.018(2) 0.013(2) 0.013(2) 0.0015(16) 0.0029(18) 0.0013(19)
N12 0.010(2) 0.013(2) 0.018(2) 0.0000(17) 0.0017(18) 0.0014(18)
N27 0.018(2) 0.011(2) 0.011(2) -0.0014(16) 0.0007(18) 0.0027(18)
N32 0.019(3) 0.012(2) 0.010(2) 0.0007(17) -0.0041(18) 0.0013(19)
N35 0.021(3) 0.012(2) 0.016(2) 0.0004(18) -0.0017(18) 0.0024(19)
C2 0.017(3) 0.019(3) 0.013(3) 0.000(2) -0.001(2) 0.002(2)
C3 0.017(3) 0.018(3) 0.013(3) 0.002(2) -0.003(2) 0.005(2)
C4 0.026(3) 0.014(3) 0.013(3) 0.005(2) 0.003(2) 0.003(2)
C5 0.022(3) 0.013(2) 0.011(2) -0.0010(17) 0.007(2) 0.000(2)
C6 0.028(3) 0.010(2) 0.017(3) 0.002(2) 0.002(3) -0.002(2)
C7 0.022(3) 0.017(3) 0.014(3) -0.003(2) 0.005(2) -0.004(2)
C8 0.017(3) 0.017(3) 0.009(2) -0.003(2) 0.005(2) 0.001(2)
C9 0.017(3) 0.023(3) 0.013(3) -0.005(2) 0.002(2) -0.001(2)
C10 0.017(3) 0.024(3) 0.015(3) 0.001(2) 0.000(2) 0.006(3)
C11 0.019(3) 0.020(3) 0.017(3) -0.001(2) -0.002(2) 0.004(2)
C13 0.017(3) 0.013(3) 0.008(3) 0.0031(19) 0.002(2) 0.001(2)
C14 0.020(3) 0.011(2) 0.007(2) 0.0007(18) 0.000(2) 0.001(2)
C17 0.023(3) 0.018(3) 0.012(3) 0.001(2) 0.004(3) 0.001(2)
C18 0.012(3) 0.013(3) 0.014(3) -0.001(2) 0.001(2) 0.003(2)
C19 0.018(3) 0.009(2) 0.011(2) -0.0004(17) -0.001(2) -0.001(2)
C21 0.019(3) 0.015(2) 0.009(2) 0.0008(19) 0.002(2) 0.004(2)
C22 0.023(3) 0.009(2) 0.015(3) -0.002(2) -0.003(2) -0.002(2)
C23 0.014(3) 0.016(3) 0.011(3) 0.002(2) -0.004(2) -0.002(2)
C24 0.015(3) 0.013(3) 0.014(3) 0.002(2) 0.004(2) 0.004(2)
C25 0.017(3) 0.010(2) 0.016(3) 0.0006(19) 0.004(2) 0.000(2)
C26 0.011(3) 0.015(2) 0.007(2) -0.0003(17) -0.001(2) 0.001(2)
C28 0.015(3) 0.015(3) 0.009(3) 0.002(2) 0.000(2) 0.003(2)
C29 0.011(3) 0.018(2) 0.010(2) -0.001(2) -0.002(2) 0.000(2)
C30 0.017(3) 0.018(3) 0.027(3) 0.002(2) -0.008(3) -0.002(2)
C31 0.022(3) 0.016(3) 0.018(3) 0.002(2) 0.003(2) -0.007(2)
C33 0.024(3) 0.014(3) 0.015(3) -0.002(2) -0.005(2) 0.001(2)
C34 0.017(3) 0.018(3) 0.016(3) 0.0026(19) -0.003(2) 0.001(2)
C36 0.026(3) 0.014(3) 0.011(3) 0.003(2) -0.001(2) 0.003(2)
C37 0.021(3) 0.015(3) 0.011(2) 0.000(2) -0.004(2) -0.002(2)
C38 0.013(3) 0.018(3) 0.019(3) 0.003(2) 0.002(2) 0.001(2)
C40 0.028(3) 0.019(3) 0.015(3) 0.000(2) 0.000(2) 0.000(3)
C41 0.037(4) 0.017(3) 0.015(3) 0.003(2) 0.005(3) -0.003(3)
C42 0.042(4) 0.017(3) 0.020(3) 0.002(2) -0.003(3) -0.002(3)
C43 0.039(4) 0.021(3) 0.023(3) 0.004(2) 0.004(3) 0.001(3)
C44 0.039(4) 0.019(3) 0.034(4) 0.003(3) 0.001(3) -0.001(3)
C46 0.037(4) 0.020(3) 0.027(4) 0.007(3) 0.005(3) 0.003(3)
C47 0.037(4) 0.020(3) 0.027(4) 0.007(3) 0.005(3) 0.003(3)
C48 0.037(4) 0.020(3) 0.027(4) 0.007(3) 0.005(3) 0.003(3)
C49 0.049(8) 0.045(9) 0.047(8) 0.023(7) -0.006(7) 0.010(7)
C46A 0.037(4) 0.020(3) 0.027(4) 0.007(3) 0.005(3) 0.003(3)
C47A 0.037(4) 0.020(3) 0.027(4) 0.007(3) 0.005(3) 0.003(3)
C48A 0.037(4) 0.020(3) 0.027(4) 0.007(3) 0.005(3) 0.003(3)
C49A 0.057(9) 0.020(6) 0.057(9) -0.007(6) 0.002(7) 0.005(6)
O1S 0.021(2) 0.058(3) 0.028(2) -0.003(2) -0.0048(18) -0.007(2)
O2S 0.032(3) 0.042(3) 0.033(3) -0.005(2) 0.004(2) -0.001(2)
C2S 0.044(5) 0.068(5) 0.029(4) -0.002(4) -0.006(3) 0.007(4)

loop_
_atom_type_symbol
_atom_type_description
_atom_type_scat_dispersion_real
_atom_type_scat_dispersion_imag
_atom_type_scat_source
C C 0.0033 0.0016 'International Tables Vol C Tables 4.2.6.8 and 6.1.1.4'
H H 0.0000 0.0000 'International Tables Vol C Tables 4.2.6.8 and 6.1.1.4'
Cl Cl 0.1484 0.1585 'International Tables Vol C Tables 4.2.6.8 and 6.1.1.4'
Cu Cu 0.3201 1.2651 'International Tables Vol C Tables 4.2.6.8 and 6.1.1.4'
F F 0.0171 0.0103 'International Tables Vol C Tables 4.2.6.8 and 6.1.1.4'
N N 0.0061 0.0033 'International Tables Vol C Tables 4.2.6.8 and 6.1.1.4'
O O 0.0106 0.0060 'International Tables Vol C Tables 4.2.6.8 and 6.1.1.4'

loop_
_geom_angle_atom_site_label_1
_geom_angle_atom_site_label_2
_geom_angle_atom_site_label_3
_geom_angle
O15 Cu1 Cl1 98.95(12)
O15 Cu1 O20 93.18(15)
O15 Cu1 N1 90.96(16)
O15 Cu1 N12 162.17(16)
O20 Cu1 Cl1 98.59(11)
O20 Cu1 N1 163.69(15)
O20 Cu1 N12 90.36(16)
N1 Cu1 Cl1 96.34(12)
N12 Cu1 Cl1 97.79(12)
N12 Cu1 N1 81.11(17)
C17 O15 Cu1 128.1(3)
C19 O20 Cu1 121.5(3)
C2 N1 Cu1 128.6(4)
C2 N1 C14 118.6(4)
C14 N1 Cu1 112.8(3)
C11 N12 Cu1 128.9(3)
C11 N12 C13 118.1(4)
C13 N12 Cu1 113.0(3)
C26 N27 C29 118.3(4)
C28 N27 C26 119.9(4)
C28 N27 C29 121.7(4)
C24 N32 C33 114.2(4)
C24 N32 C37 116.9(4)
C37 N32 C33 110.4(4)
C34 N35 C36 112.4(4)
C38 N35 C34 120.8(4)
C38 N35 C36 126.8(4)
N1 C2 H2 119.0
N1 C2 C3 121.9(5)
C3 C2 H2 119.0
C2 C3 H3 120.2
C4 C3 C2 119.6(5)
C4 C3 H3 120.2
C3 C4 H4 119.9
C3 C4 C5 120.2(5)
C5 C4 H4 119.9
C4 C5 C6 125.0(4)
C4 C5 C14 116.2(5)
C14 C5 C6 118.7(5)
C5 C6 H6 119.3
C7 C6 C5 121.5(5)
C7 C6 H6 119.3
C6 C7 H7 119.4
C6 C7 C8 121.2(5)
C8 C7 H7 119.4
C9 C8 C7 124.6(5)
C9 C8 C13 117.2(5)
C13 C8 C7 118.2(5)
C8 C9 H9 120.4
C10 C9 C8 119.3(5)
C10 C9 H9 120.4
C9 C10 H10 120.3
C9 C10 C11 119.5(5)
C11 C10 H10 120.3
N12 C11 C10 122.9(5)
N12 C11 H11 118.5
C10 C11 H11 118.5
N12 C13 C8 123.0(5)
N12 C13 C14 116.0(4)
C8 C13 C14 120.9(4)
N1 C14 C5 123.5(5)
N1 C14 C13 117.0(4)
C5 C14 C13 119.5(4)
O15 C17 C18 117.8(5)
O16 C17 O15 124.3(5)
O16 C17 C18 117.9(4)
C19 C18 C17 125.7(4)
C28 C18 C17 115.4(5)
C28 C18 C19 118.9(4)
O20 C19 C18 125.1(4)
O20 C19 C21 118.0(5)
C18 C19 C21 116.9(4)
C22 C21 C19 121.6(5)
C26 C21 C19 121.5(5)
C26 C21 C22 116.9(5)
C21 C22 H22 119.7
C23 C22 C21 120.6(5)
C23 C22 H22 119.7
F1 C23 C24 117.4(4)
C22 C23 F1 118.9(5)
C22 C23 C24 123.6(5)
N32 C24 C23 120.8(5)
C25 C24 N32 122.9(5)
C25 C24 C23 116.3(5)
C24 C25 H25 119.8
C26 C25 C24 120.3(5)
C26 C25 H25 119.8
C21 C26 N27 118.1(4)
C25 C26 N27 119.7(4)
C25 C26 C21 122.1(5)
N27 C28 C18 124.4(5)
N27 C28 H28 117.8
C18 C28 H28 117.8
N27 C29 H29 115.1
N27 C29 C30 121.1(4)
N27 C29 C31 119.2(4)
C30 C29 H29 115.1
C30 C29 C31 60.2(4)
C31 C29 H29 115.1
C29 C30 H30A 117.8
C29 C30 H30B 117.8
C29 C30 C31 60.0(3)
H30A C30 H30B 114.9
C31 C30 H30A 117.8
C31 C30 H30B 117.8
C29 C31 C30 59.8(3)
C29 C31 H31A 117.8
C29 C31 H31B 117.8
C30 C31 H31A 117.8
C30 C31 H31B 117.8
H31A C31 H31B 114.9
N32 C33 H33A 109.6
N32 C33 H33B 109.6
N32 C33 C34 110.1(4)
H33A C33 H33B 108.2
C34 C33 H33A 109.6
C34 C33 H33B 109.6
N35 C34 C33 111.3(4)
N35 C34 H34A 109.4
N35 C34 H34B 109.4
C33 C34 H34A 109.4
C33 C34 H34B 109.4
H34A C34 H34B 108.0
N35 C36 H36A 109.7
N35 C36 H36B 109.7
N35 C36 C37 110.0(4)
H36A C36 H36B 108.2
C37 C36 H36A 109.7
C37 C36 H36B 109.7
N32 C37 C36 110.0(4)
N32 C37 H37A 109.7
N32 C37 H37B 109.7
C36 C37 H37A 109.7
C36 C37 H37B 109.7
H37A C37 H37B 108.2
O39 C38 N35 121.5(5)
O39 C38 C40 120.9(5)
N35 C38 C40 117.5(4)
C38 C40 H40A 109.1
C38 C40 H40B 109.1
H40A C40 H40B 107.9
C41 C40 C38 112.4(4)
C41 C40 H40A 109.1
C41 C40 H40B 109.1
C40 C41 H41A 109.2
C40 C41 H41B 109.2
C40 C41 C42 112.1(5)
H41A C41 H41B 107.9
C42 C41 H41A 109.2
C42 C41 H41B 109.2
C41 C42 H42A 108.9
C41 C42 H42B 108.9
H42A C42 H42B 107.7
C43 C42 C41 113.5(5)
C43 C42 H42A 108.9
C43 C42 H42B 108.9
C42 C43 H43A 108.7
C42 C43 H43B 108.7
C42 C43 C44 114.2(5)
H43A C43 H43B 107.6
C44 C43 H43A 108.7
C44 C43 H43B 108.7
C43 C44 H44A 106.9
C43 C44 H44B 106.9
C43 C44 H44C 110.5
C43 C44 H44D 110.5
C43 C44 C46A 106.3(7)
H44A C44 H44B 106.7
H44C C44 H44D 108.7
C46 C44 C43 121.7(7)
C46 C44 H44A 106.9
C46 C44 H44B 106.9
C46A C44 H44C 110.5
C46A C44 H44D 110.5
C44 C46 H46A 108.1
C44 C46 H46B 108.1
C44 C46 C47 116.6(10)
H46A C46 H46B 107.3
C47 C46 H46A 108.1
C47 C46 H46B 108.1
C46 C47 H47A 108.3
C46 C47 H47B 108.3
H47A C47 H47B 107.4
C48 C47 C46 115.8(10)
C48 C47 H47A 108.3
C48 C47 H47B 108.3
C47 C48 H48A 108.7
C47 C48 H48B 108.7
H48A C48 H48B 107.6
C49 C48 C47 114.3(11)
C49 C48 H48A 108.7
C49 C48 H48B 108.7
C48 C49 H49A 109.5
C48 C49 H49B 109.5
C48 C49 H49C 109.5
H49A C49 H49B 109.5
H49A C49 H49C 109.5
H49B C49 H49C 109.5
C44 C46A H46C 109.4
C44 C46A H46D 109.4
H46C C46A H46D 108.0
C47A C46A C44 111.2(10)
C47A C46A H46C 109.4
C47A C46A H46D 109.4
C46A C47A H47C 109.2
C46A C47A H47D 109.2
C46A C47A C48A 112.2(12)
H47C C47A H47D 107.9
C48A C47A H47C 109.2
C48A C47A H47D 109.2
C47A C48A H48C 108.9
C47A C48A H48D 108.9
H48C C48A H48D 107.8
C49A C48A C47A 113.2(13)
C49A C48A H48C 108.9
C49A C48A H48D 108.9
C48A C49A H49D 109.5
C48A C49A H49E 109.5
C48A C49A H49F 109.5
H49D C49A H49E 109.5
H49D C49A H49F 109.5
H49E C49A H49F 109.5
H1SA O1S H1SB 109.6
C2S O2S H2S 109.5
O2S C2S H2SA 109.5
O2S C2S H2SB 109.5
O2S C2S H2SC 109.5
H2SA C2S H2SB 109.5
H2SA C2S H2SC 109.5
H2SB C2S H2SC 109.5

loop_
_geom_bond_atom_site_label_1
_geom_bond_atom_site_label_2
_geom_bond_distance
Cu1 Cl1 2.4757(13)
Cu1 O15 1.909(4)
Cu1 O20 1.944(3)
Cu1 N1 2.021(4)
Cu1 N12 2.014(4)
F1 C23 1.369(6)
O15 C17 1.280(6)
O16 C17 1.232(6)
O20 C19 1.278(6)
O39 C38 1.231(6)
N1 C2 1.330(7)
N1 C14 1.340(6)
N12 C11 1.325(7)
N12 C13 1.354(6)
N27 C26 1.404(6)
N27 C28 1.330(6)
N27 C29 1.463(6)
N32 C24 1.394(6)
N32 C33 1.479(6)
N32 C37 1.464(6)
N35 C34 1.447(6)
N35 C36 1.460(6)
N35 C38 1.351(6)
C2 H2 0.9500
C2 C3 1.400(7)
C3 H3 0.9500
C3 C4 1.364(7)
C4 H4 0.9500
C4 C5 1.401(7)
C5 C6 1.434(7)
C5 C14 1.414(6)
C6 H6 0.9500
C6 C7 1.343(7)
C7 H7 0.9500
C7 C8 1.442(7)
C8 C9 1.403(7)
C8 C13 1.405(7)
C9 H9 0.9500
C9 C10 1.374(7)
C10 H10 0.9500
C10 C11 1.388(7)
C11 H11 0.9500
C13 C14 1.422(7)
C17 C18 1.507(7)
C18 C19 1.407(7)
C18 C28 1.381(7)
C19 C21 1.439(7)
C21 C22 1.403(7)
C21 C26 1.399(7)
C22 H22 0.9500
C22 C23 1.346(7)
C23 C24 1.410(7)
C24 C25 1.394(7)
C25 H25 0.9500
C25 C26 1.393(6)
C28 H28 0.9500
C29 H29 1.0000
C29 C30 1.494(7)
C29 C31 1.498(7)
C30 H30A 0.9900
C30 H30B 0.9900
C30 C31 1.501(7)
C31 H31A 0.9900
C31 H31B 0.9900
C33 H33A 0.9900
C33 H33B 0.9900
C33 C34 1.509(7)
C34 H34A 0.9900
C34 H34B 0.9900
C36 H36A 0.9900
C36 H36B 0.9900
C36 C37 1.508(7)
C37 H37A 0.9900
C37 H37B 0.9900
C38 C40 1.524(7)
C40 H40A 0.9900
C40 H40B 0.9900
C40 C41 1.515(7)
C41 H41A 0.9900
C41 H41B 0.9900
C41 C42 1.521(7)
C42 H42A 0.9900
C42 H42B 0.9900
C42 C43 1.513(7)
C43 H43A 0.9900
C43 H43B 0.9900
C43 C44 1.523(7)
C44 H44A 0.9900
C44 H44B 0.9900
C44 H44C 0.9900
C44 H44D 0.9900
C44 C46 1.465(15)
C44 C46A 1.597(16)
C46 H46A 0.9900
C46 H46B 0.9900
C46 C47 1.522(10)
C47 H47A 0.9900
C47 H47B 0.9900
C47 C48 1.518(10)
C48 H48A 0.9900
C48 H48B 0.9900
C48 C49 1.516(10)
C49 H49A 0.9800
C49 H49B 0.9800
C49 H49C 0.9800
C46A H46C 0.9900
C46A H46D 0.9900
C46A C47A 1.522(11)
C47A H47C 0.9900
C47A H47D 0.9900
C47A C48A 1.522(11)
C48A H48C 0.9900
C48A H48D 0.9900
C48A C49A 1.521(11)
C49A H49D 0.9800
C49A H49E 0.9800
C49A H49F 0.9800
O1S H1SA 0.8695
O1S H1SB 0.8694
O2S H2S 0.8400
O2S C2S 1.443(8)
C2S H2SA 0.9800
C2S H2SB 0.9800
C2S H2SC 0.9800

loop_
_geom_hbond_atom_site_label_D
_geom_hbond_atom_site_label_H
_geom_hbond_atom_site_label_A
_geom_hbond_distance_DH
_geom_hbond_distance_HA
_geom_hbond_distance_DA
_geom_hbond_angle_DHA
_geom_hbond_site_symmetry_A
O1S H1SB O16 0.87 1.95 2.754(6) 153.5 3_656
O2S H2S O1S 0.84 1.94 2.757(6) 164.4 1_655

loop_
_geom_torsion_atom_site_label_1
_geom_torsion_atom_site_label_2
_geom_torsion_atom_site_label_3
_geom_torsion_atom_site_label_4
_geom_torsion
Cu1 O15 C17 O16 169.2(4)
Cu1 O15 C17 C18 -11.2(7)
Cu1 O20 C19 C18 18.7(6)
Cu1 O20 C19 C21 -162.4(3)
Cu1 N1 C2 C3 180.0(4)
Cu1 N1 C14 C5 179.6(3)
Cu1 N1 C14 C13 -2.7(5)
Cu1 N12 C11 C10 -178.3(4)
Cu1 N12 C13 C8 179.2(4)
Cu1 N12 C13 C14 3.0(5)
F1 C23 C24 N32 -3.0(7)
F1 C23 C24 C25 175.1(4)
O15 C17 C18 C19 -11.6(8)
O15 C17 C18 C28 170.6(5)
O16 C17 C18 C19 168.0(5)
O16 C17 C18 C28 -9.8(7)
O20 C19 C21 C22 -3.0(7)
O20 C19 C21 C26 175.6(4)
O39 C38 C40 C41 0.8(8)
N1 C2 C3 C4 0.3(8)
N12 C13 C14 N1 -0.2(6)
N12 C13 C14 C5 177.7(4)
N27 C29 C30 C31 108.2(5)
N27 C29 C31 C30 -111.2(5)
N32 C24 C25 C26 -179.3(5)
N32 C33 C34 N35 55.0(6)
N35 C36 C37 N32 -57.8(5)
N35 C38 C40 C41 -177.1(5)
C2 N1 C14 C5 -1.2(7)
C2 N1 C14 C13 176.6(4)
C2 C3 C4 C5 -1.2(8)
C3 C4 C5 C6 -177.5(5)
C3 C4 C5 C14 0.9(7)
C4 C5 C6 C7 176.4(5)
C4 C5 C14 N1 0.3(7)
C4 C5 C14 C13 -177.4(4)
C5 C6 C7 C8 0.4(8)
C6 C5 C14 N1 178.8(5)
C6 C5 C14 C13 1.1(6)
C6 C7 C8 C9 -177.3(5)
C6 C7 C8 C13 2.1(7)
C7 C8 C9 C10 177.1(4)
C7 C8 C13 N12 -179.0(4)
C7 C8 C13 C14 -2.9(7)
C8 C9 C10 C11 2.9(7)
C8 C13 C14 N1 -176.5(4)
C8 C13 C14 C5 1.3(7)
C9 C8 C13 N12 0.4(7)
C9 C8 C13 C14 176.5(4)
C9 C10 C11 N12 -1.6(8)
C11 N12 C13 C8 0.8(7)
C11 N12 C13 C14 -175.4(4)
C13 N12 C11 C10 -0.2(7)
C13 C8 C9 C10 -2.3(7)
C14 N1 C2 C3 0.9(7)
C14 C5 C6 C7 -2.0(7)
C17 C18 C19 O20 6.9(8)
C17 C18 C19 C21 -172.0(5)
C17 C18 C28 N27 176.2(5)
C18 C19 C21 C22 176.0(4)
C18 C19 C21 C26 -5.4(7)
C19 C18 C28 N27 -1.7(7)
C19 C21 C22 C23 -178.4(5)
C19 C21 C26 N27 0.9(7)
C19 C21 C26 C25 178.9(4)
C21 C22 C23 F1 -177.9(4)
C21 C22 C23 C24 -0.7(8)
C22 C21 C26 N27 179.6(4)
C22 C21 C26 C25 -2.4(7)
C22 C23 C24 N32 179.8(5)
C22 C23 C24 C25 -2.1(8)
C23 C24 C25 C26 2.6(7)
C24 N32 C33 C34 168.6(5)
C24 N32 C37 C36 -168.2(4)
C24 C25 C26 N27 177.5(4)
C24 C25 C26 C21 -0.4(7)
C26 N27 C28 C18 -3.0(7)
C26 N27 C29 C30 -152.4(5)
C26 N27 C29 C31 -81.5(6)
C26 C21 C22 C23 2.9(7)
C28 N27 C26 C21 3.3(6)
C28 N27 C26 C25 -174.7(4)
C28 N27 C29 C30 31.0(7)
C28 N27 C29 C31 101.9(6)
C28 C18 C19 O20 -175.4(4)
C28 C18 C19 C21 5.7(7)
C29 N27 C26 C21 -173.4(4)
C29 N27 C26 C25 8.6(6)
C29 N27 C28 C18 173.5(5)
C33 N32 C24 C23 -62.8(6)
C33 N32 C24 C25 119.3(5)
C33 N32 C37 C36 59.1(6)
C34 N35 C36 C37 56.4(6)
C34 N35 C38 O39 -1.7(8)
C34 N35 C38 C40 176.3(5)
C36 N35 C34 C33 -55.3(6)
C36 N35 C38 O39 176.1(5)
C36 N35 C38 C40 -6.0(8)
C37 N32 C24 C23 166.2(5)
C37 N32 C24 C25 -11.7(7)
C37 N32 C33 C34 -57.4(6)
C38 N35 C34 C33 122.7(5)
C38 N35 C36 C37 -121.5(5)
C38 C40 C41 C42 170.7(5)
C40 C41 C42 C43 -178.9(5)
C41 C42 C43 C44 175.0(6)
C42 C43 C44 C46 175.4(9)
C42 C43 C44 C46A -171.2(8)
C43 C44 C46 C47 177.4(9)
C43 C44 C46A C47A 179.0(10)
C44 C46 C47 C48 174.2(12)
C44 C46A C47A C48A -173.8(12)
C46 C47 C48 C49 60.7(16)
C46A C47A C48A C49A -178.6(13)

loop_
_twin_individual_id
_twin_individual_mass_fraction_refined
1 0.900(18)
2 0.100(18)
